data_4107368
loop_
_publ_author_name
'Mujeeb Khan'
'Gunther Brunklaus'
'Volker Enkelmann'
'Hans-Wolfgang Spiess'

_publ_contact_author_address
; 
 Max-Planck-Institute for Polymer Research 
 P.O. Box 3148 
 D_55021 Mainz 
 Germany 
;
_publ_contact_author_email ve@mpip-mainz.mpg.de
_publ_contact_author_fax 'Int+6131 379100'
_publ_contact_author_name 'Volker Enkelmann'
_publ_contact_author_phone 'Int+6131 379133'
_publ_section_title
;
 Transient States in [2 + 2] Photodimerization of Cinnamic Acid:
 Correlation of Solid-State NMR and X-ray Analysis
;
_journal_name_full 'Journal of the American Chemical Society'
_journal_page_first 1741
_journal_page_last 1748
_journal_paper_doi 10.1021/ja0773711
_journal_volume 130
_journal_year 2008
_chemical_formula_moiety 'C9 H8 O2'
_chemical_formula_sum 'C9 H8 O2'
_chemical_formula_weight 148.16
_space_group_IT_number 14
_symmetry_cell_setting monoclinic
_symmetry_space_group_name_Hall '-P 2yn'
_symmetry_space_group_name_H-M 'P 1 21/n 1'
_atom_sites_solution_hydrogens geom
_atom_sites_solution_primary direct
_audit_creation_date 07-08-14
_audit_creation_method CRYSTALS_ver_12.39
_cell_angle_alpha 90
_cell_angle_beta 106.2866(13)
_cell_angle_gamma 90
_cell_formula_units_Z 4
_cell_length_a 5.7087(4)
_cell_length_b 18.7650(7)
_cell_length_c 7.6914(5)
_cell_measurement_reflns_used 0
_cell_measurement_temperature 350
_cell_measurement_theta_max 0
_cell_measurement_theta_min 0
_cell_volume 790.87(8)
_computing_cell_refinement 'Denzo/Scalepack (Otwinowski & Minor, 1996)'
_computing_data_collection 'COLLECT (Nonius BV, 1997)'
_computing_data_reduction 'Denzo/Scalepack (Otwinowski & Minor, 1996)'
_computing_molecular_graphics 'CAMERON (Watkin et al 1996)'
_computing_publication_material 'CRYSTALS (Betteridge et al 2003)'
_computing_structure_refinement 'CRYSTALS (Betteridge et al 2003)'
_computing_structure_solution 'SHELXS 86 (Sheldrick, 1986)'
_diffrn_ambient_temperature 350
_diffrn_measured_fraction_theta_full 0.992
_diffrn_measured_fraction_theta_max 0.983
_diffrn_measurement_device_type 'Nonius Kappa CCD'
_diffrn_measurement_method '\f & \w scans'
_diffrn_radiation_monochromator graphite
_diffrn_radiation_type 'Mo K\a'
_diffrn_radiation_wavelength 0.71073
_diffrn_reflns_av_R_equivalents 0.078
_diffrn_reflns_limit_h_max 7
_diffrn_reflns_limit_h_min -7
_diffrn_reflns_limit_k_max 25
_diffrn_reflns_limit_k_min -22
_diffrn_reflns_limit_l_max 10
_diffrn_reflns_limit_l_min -10
_diffrn_reflns_number 10084
_diffrn_reflns_theta_full 25.520
_diffrn_reflns_theta_max 29.000
_diffrn_reflns_theta_min 4.107
_diffrn_standards_number 0
_exptl_absorpt_coefficient_mu 0.088
_exptl_absorpt_correction_T_max 0.99
_exptl_absorpt_correction_T_min 0.89
_exptl_absorpt_correction_type multi-scan
_exptl_absorpt_process_details 'SORTAV (Blessing)'
_exptl_crystal_colour colourless
_exptl_crystal_density_diffrn 1.244
_exptl_crystal_description prism
_exptl_crystal_F_000 312
_exptl_crystal_size_max 0.41
_exptl_crystal_size_mid 0.21
_exptl_crystal_size_min 0.12
_refine_diff_density_max 0.18
_refine_diff_density_min -0.20
_refine_ls_extinction_method none
_refine_ls_goodness_of_fit_ref 1.0677
_refine_ls_hydrogen_treatment constr
_refine_ls_matrix_type full
_refine_ls_number_parameters 100
_refine_ls_number_reflns 767
_refine_ls_number_restraints 0
_refine_ls_R_factor_all 0.1175
_refine_ls_R_factor_gt 0.0551
_refine_ls_shift/su_max 0.066448
_refine_ls_structure_factor_coef F
_refine_ls_weighting_details
;
 Method, part 1, Chebychev polynomial, (Watkin, 1994, Prince, 1982) 
 [weight] = 1.0/[A~0~*T~0~(x)+A~1~*T~1~(x) ... +A~n-1~]*T~n-1~(x)] 
 where A~i~ are the Chebychev coefficients listed below and x= Fcalc/Fmax 
 Method = Robust Weighting (Prince, 1982) 
 W = [weight] * [1-(deltaF/6*sigmaF)^2^]^2^ 
 A~i~ are: 
 4.65 -8.47 1.47 
;
_refine_ls_weighting_scheme calc
_refine_ls_wR_factor_all 0.0592
_refine_ls_wR_factor_gt 0.0511
_refine_ls_wR_factor_ref 0.0511
_reflns_limit_h_max 7
_reflns_limit_h_min -7
_reflns_limit_k_max 25
_reflns_limit_k_min 0
_reflns_limit_l_max 10
_reflns_limit_l_min 0
_reflns_number_gt 767
_reflns_number_total 2069
_reflns_threshold_expression I>3.00u(I)
_oxford_diffrn_Wilson_B_factor 0.00
_oxford_diffrn_Wilson_scale 0.00
_oxford_refine_ls_scale 5.671(11)
_oxford_structure_analysis_title 'Truxills. 350K 07-07'
_cod_data_source_file ja0773711-file005.cif
_cod_data_source_block trux350
_cod_original_sg_symbol_H-M 'P 1 21/n 1 '
_cod_database_code 4107368

loop_
_symmetry_equiv_pos_as_xyz
x,y,z
-x,-y,-z
-x+1/2,y+1/2,-z+1/2
x+1/2,-y+1/2,z+1/2

loop_
_atom_site_label
_atom_site_type_symbol
_atom_site_fract_x
_atom_site_fract_y
_atom_site_fract_z
_atom_site_U_iso_or_equiv
_atom_site_occupancy
_atom_site_adp_type
_atom_site_refinement_flags_posn
O1 O -0.2289(2) 0.03714(7) 0.12356(18) 0.0718 1.0000 Uani .
O2 O -0.5490(2) 0.00270(8) 0.21342(15) 0.0686 1.0000 Uani .
C1 C -0.3271(3) 0.02248(11) 0.2430(2) 0.0497 1.0000 Uani .
C2 C -0.1836(3) 0.02204(10) 0.4398(2) 0.0473 1.0000 Uani .
C3 C 0.0742(3) 0.05452(11) 0.4913(2) 0.0480 1.0000 Uani .
C4 C 0.1320(3) 0.11483(10) 0.6270(3) 0.0484 1.0000 Uani .
C5 C 0.3150(3) 0.16232(11) 0.6263(3) 0.0676 1.0000 Uani .
C6 C 0.3852(4) 0.21416(12) 0.7590(4) 0.0893 1.0000 Uani .
C7 C 0.2712(5) 0.21783(17) 0.8957(4) 0.0993 1.0000 Uani .
C8 C 0.0876(5) 0.17217(16) 0.8954(3) 0.0964 1.0000 Uani .
C9 C 0.0198(4) 0.12060(11) 0.7631(3) 0.0686 1.0000 Uani .
H21 H -0.2761 0.0410 0.5142 0.0564 1.0000 Uiso R
H31 H 0.1151 0.0678 0.3842 0.0556 1.0000 Uiso R
H51 H 0.3911 0.1603 0.5313 0.0822 1.0000 Uiso R
H61 H 0.5138 0.2462 0.7581 0.1144 1.0000 Uiso R
H71 H 0.3183 0.2541 0.9848 0.1130 1.0000 Uiso R
H81 H 0.0110 0.1750 0.9900 0.1221 1.0000 Uiso R
H91 H -0.1062 0.0878 0.7651 0.0858 1.0000 Uiso R
H2 H -0.6177 -0.0104 0.0985 0.0500 0.5000 Uiso R
H1 H -0.3146 0.0259 0.0036 0.0500 0.5000 Uiso R

loop_
_atom_site_aniso_label
_atom_site_aniso_U_11
_atom_site_aniso_U_22
_atom_site_aniso_U_33
_atom_site_aniso_U_23
_atom_site_aniso_U_13
_atom_site_aniso_U_12
O1 0.0580(8) 0.1165(14) 0.0356(7) 0.0049(7) 0.0044(6) -0.0254(8)
O2 0.0390(6) 0.1182(12) 0.0407(7) -0.0010(8) -0.0019(5) -0.0121(8)
C1 0.0418(10) 0.0673(15) 0.0360(9) 0.0021(9) 0.0044(8) -0.0024(10)
C2 0.0390(8) 0.0678(15) 0.0327(8) -0.0087(9) 0.0061(7) -0.0046(9)
C3 0.0455(10) 0.0640(14) 0.0334(9) -0.0007(9) 0.0094(7) -0.0115(9)
C4 0.0421(11) 0.0494(14) 0.0476(11) -0.0026(9) 0.0025(9) -0.0077(9)
C5 0.0602(12) 0.0715(19) 0.0676(15) 0.0009(13) 0.0121(11) -0.0146(12)
C6 0.0837(16) 0.070(2) 0.102(2) -0.0062(17) 0.0058(16) -0.0361(13)
C7 0.1096(19) 0.083(2) 0.103(2) -0.0440(15) 0.0249(17) -0.0262(17)
C8 0.1063(16) 0.099(2) 0.092(2) -0.0438(17) 0.0395(15) -0.0354(18)
C9 0.0729(14) 0.0731(18) 0.0621(13) -0.0243(12) 0.0227(13) -0.0280(12)

loop_
_atom_type_symbol
_atom_type_scat_dispersion_real
_atom_type_scat_dispersion_imag
_atom_type_scat_Cromer_Mann_a1
_atom_type_scat_Cromer_Mann_b1
_atom_type_scat_Cromer_Mann_a2
_atom_type_scat_Cromer_Mann_b2
_atom_type_scat_Cromer_Mann_a3
_atom_type_scat_Cromer_Mann_b3
_atom_type_scat_Cromer_Mann_a4
_atom_type_scat_Cromer_Mann_b4
_atom_type_scat_Cromer_Mann_c
_atom_type_scat_source
C 0.0033 0.0016 2.3100 20.8439 1.0200 10.2075 1.5886 0.5687 0.8650 51.6512 0.2156 'International Tables Vol C 4.2.6.8 and 6.1.1.4'
H 0.0000 0.0000 0.4930 10.5109 0.3229 26.1257 0.1402 3.1424 0.0408 57.7998 0.0030 'International Tables Vol C 4.2.6.8 and 6.1.1.4'
O 0.0106 0.0060 3.0485 13.2771 2.2868 5.7011 1.5463 0.3239 0.8670 32.9089 0.2508 'International Tables Vol C 4.2.6.8 and 6.1.1.4'

loop_
_geom_angle_atom_site_label_1
_geom_angle_site_symmetry_1
_geom_angle_atom_site_label_2
_geom_angle_atom_site_label_3
_geom_angle_site_symmetry_3
_geom_angle
_geom_angle_publ_flag
C1 . O1 H1 . 117.483 no
C1 . O2 H2 . 113.217 no
O2 . C1 O1 . 124.52(15) yes
O2 . C1 C2 . 114.20(16) yes
O1 . C1 C2 . 121.16(15) yes
C1 . C2 C3 2_556 112.97(15) yes
C1 . C2 C3 . 117.90(15) yes
C3 2_556 C2 C3 . 90.81(13) yes
C1 . C2 H21 . 111.466 no
C3 2_556 C2 H21 . 111.669 no
C3 . C2 H21 . 110.475 no
C2 . C3 C2 2_556 89.19(13) yes
C2 . C3 C4 . 118.82(17) yes
C2 2_556 C3 C4 . 117.10(13) yes
C2 . C3 H31 . 109.290 no
C2 2_556 C3 H31 . 110.812 no
C4 . C3 H31 . 110.049 no
C3 . C4 C5 . 120.11(17) yes
C3 . C4 C9 . 121.73(17) yes
C5 . C4 C9 . 117.94(18) yes
C4 . C5 C6 . 121.0(2) yes
C4 . C5 H51 . 119.313 no
C6 . C5 H51 . 119.636 no
C5 . C6 C7 . 119.6(2) yes
C5 . C6 H61 . 120.180 no
C7 . C6 H61 . 120.201 no
C6 . C7 C8 . 119.7(2) yes
C6 . C7 H71 . 119.012 no
C8 . C7 H71 . 121.184 no
C7 . C8 C9 . 120.2(2) yes
C7 . C8 H81 . 119.035 no
C9 . C8 H81 . 120.720 no
C8 . C9 C4 . 121.5(2) yes
C8 . C9 H91 . 120.031 no
C4 . C9 H91 . 118.490 no

loop_
_geom_bond_atom_site_label_1
_geom_bond_atom_site_label_2
_geom_bond_site_symmetry_2
_geom_bond_distance
_geom_bond_publ_flag
O1 C1 . 1.234(2) yes
O1 H1 . 0.939 no
O2 C1 . 1.278(2) yes
O2 H2 . 0.895 no
C1 C2 . 1.506(2) yes
C2 C3 2_556 1.597(2) yes
C2 C3 . 1.539(2) yes
C2 H21 . 0.950 no
C3 C4 . 1.512(2) yes
C3 H31 . 0.950 no
C4 C5 . 1.374(2) yes
C4 C9 . 1.377(3) yes
C5 C6 . 1.386(3) yes
C5 H51 . 0.950 no
C6 C7 . 1.385(3) yes
C6 H61 . 0.950 no
C7 C8 . 1.353(3) yes
C7 H71 . 0.950 no
C8 C9 . 1.378(3) yes
C8 H81 . 0.950 no
C9 H91 . 0.950 no
